data_7160824
loop_
_publ_author_name
'Arndt, Thiemo'
'Partzsch, Monique'
'R&#xfc;ffer, Tobias'
'Breugst, Martin'

_publ_section_title
;
 A computational analysis of substituent effects in pnictogen-,
 chalcogen-, and halogen-bond donors.
;
_journal_issue 46
_journal_name_full 'Organic &amp; biomolecular chemistry'
_journal_page_first 10574
_journal_page_last 10585
_journal_paper_doi 10.1039/d5ob01575h
_journal_volume 23
_journal_year 2025
_chemical_formula_moiety 'C15 H15 N2 Se, C F3 O3 S'
_chemical_formula_sum 'C16 H15 F3 N2 O3 S Se'
_chemical_formula_weight 451.32
_space_group_crystal_system triclinic
_space_group_IT_number 2
_space_group_name_Hall '-P 1'
_space_group_name_H-M_alt 'P -1'
_atom_sites_solution_hydrogens geom
_atom_sites_solution_primary direct
_audit_creation_method SHELXL-2013
_audit_update_record
;
2025-09-30 deposited with the CCDC.	2025-10-27 downloaded from the CCDC.
;
_cell_angle_alpha 90.027(1)
_cell_angle_beta 104.479(1)
_cell_angle_gamma 94.130(1)
_cell_formula_units_Z 4
_cell_length_a 10.5995(2)
_cell_length_b 12.0655(3)
_cell_length_c 14.2876(3)
_cell_measurement_reflns_used 9939
_cell_measurement_temperature 100
_cell_measurement_theta_max 74.4801
_cell_measurement_theta_min 3.6736
_cell_volume 1764.27(7)
_computing_cell_refinement 'SAINT V8.40B (Bruker AXS LLC, 2019)'
_computing_data_collection 'APEX5 v2023.9-4'
_computing_data_reduction 'SAINT V8.40B (Bruker AXS LLC, 2019)'
_computing_structure_refinement 'SHELXL-2013 (Sheldrick, 2013)'
_computing_structure_solution 'XT, VERSION 2018/2'
_diffrn_ambient_temperature 100
_diffrn_measured_fraction_theta_full 0.985
_diffrn_measured_fraction_theta_max 0.982
_diffrn_measurement_device_type 'bruker venture d8'
_diffrn_measurement_method '\w and \f scans'
_diffrn_radiation_type CuK\a
_diffrn_radiation_wavelength 1.54178
_diffrn_reflns_av_R_equivalents 0.0302
_diffrn_reflns_av_unetI/netI 0.0261
_diffrn_reflns_Laue_measured_fraction_full 0.985
_diffrn_reflns_Laue_measured_fraction_max 0.982
_diffrn_reflns_limit_h_max 12
_diffrn_reflns_limit_h_min -12
_diffrn_reflns_limit_k_max 14
_diffrn_reflns_limit_k_min -14
_diffrn_reflns_limit_l_max 17
_diffrn_reflns_limit_l_min -16
_diffrn_reflns_number 29546
_diffrn_reflns_point_group_measured_fraction_full 0.985
_diffrn_reflns_point_group_measured_fraction_max 0.982
_diffrn_reflns_theta_full 67.679
_diffrn_reflns_theta_max 70.066
_diffrn_reflns_theta_min 3.195
_exptl_absorpt_coefficient_mu 4.460
_exptl_absorpt_correction_T_max 0.741
_exptl_absorpt_correction_T_min 0.572
_exptl_absorpt_correction_type multi-scan
_exptl_absorpt_process_details
;
Krause, L., Herbst-Irmer, R., Sheldrick, G. M., Stalke, D. (2015).
"Comparison of silver and molybdenum microfocus X-ray sources for
single-crystal structure determination"
J. Appl. Cryst. 48, 3-10.
doi:10.1107/S1600576714022985
;
_exptl_crystal_colour colourless
_exptl_crystal_density_diffrn 1.699
_exptl_crystal_description block
_exptl_crystal_F_000 904
_exptl_crystal_size_max 0.21
_exptl_crystal_size_mid 0.19
_exptl_crystal_size_min 0.13
_refine_diff_density_max 0.467
_refine_diff_density_min -0.334
_refine_diff_density_rms 0.056
_refine_ls_extinction_method none
_refine_ls_goodness_of_fit_ref 1.077
_refine_ls_hydrogen_treatment constr
_refine_ls_matrix_type full
_refine_ls_number_parameters 474
_refine_ls_number_reflns 6583
_refine_ls_number_restraints 0
_refine_ls_restrained_S_all 1.077
_refine_ls_R_factor_all 0.0247
_refine_ls_R_factor_gt 0.0241
_refine_ls_shift/su_max 0.001
_refine_ls_shift/su_mean 0.000
_refine_ls_structure_factor_coef Fsqd
_refine_ls_weighting_details 'w=1/[\s^2^(Fo^2^)+(0.0153P)^2^+1.7825P] where P=(Fo^2^+2Fc^2^)/3'
_refine_ls_weighting_scheme calc
_refine_ls_wR_factor_gt 0.0570
_refine_ls_wR_factor_ref 0.0574
_reflns_Friedel_coverage 0.000
_reflns_number_gt 6442
_reflns_number_total 6583
_reflns_threshold_expression 'I > 2\s(I)'
_cod_data_source_file d5ob01575h3.cif
_cod_data_source_block shelx
_cod_depositor_comments
;
The following automatic conversions were performed:

data item '_exptl_absorpt_correction_type' value 'Multi-Scan' was
changed to 'multi-scan' in accordance with the
/home/data/users/saulius/crontab/automatic-downloads/rss-feeds/RSC/lib/dictionaries/cif_core.dic
dictionary named 'cif_core.dic' version 2.4.2 last updated on
2011-04-26.

Automatic conversion script
Id: cif_fix_values 8170 2020-07-09 18:12:32Z antanas 

 Adding full bibliography for 7160824--7160825.cif.
;
_cod_original_cell_volume 1764.26(7)
_cod_database_code 7160824
_shelx_space_group_comment
;
The symmetry employed for this shelxl refinement is uniquely defined
by the following loop, which should always be used as a source of
symmetry information in preference to the above space-group names.
They are only intended as comments.
;
_shelxl_version_number 2013-4

loop_
_space_group_symop_operation_xyz
'x, y, z'
'-x, -y, -z'

loop_
_atom_site_label
_atom_site_type_symbol
_atom_site_fract_x
_atom_site_fract_y
_atom_site_fract_z
_atom_site_U_iso_or_equiv
_atom_site_adp_type
_atom_site_occupancy
_atom_site_site_symmetry_order
_atom_site_calc_flag
_atom_site_refinement_flags_posn
_atom_site_refinement_flags_adp
_atom_site_refinement_flags_occupancy
_atom_site_disorder_assembly
_atom_site_disorder_group
Se2 Se 0.74066(2) 0.58750(2) 0.17043(2) 0.01455(6) Uani 1 1 d . . . . .
Se1 Se 0.26860(2) 0.12276(2) 0.32919(2) 0.01582(6) Uani 1 1 d . . . . .
S2 S 0.81669(4) 0.30751(3) 0.07302(3) 0.01490(9) Uani 1 1 d . . . . .
S1 S 0.17992(4) -0.17121(4) 0.42701(3) 0.01533(9) Uani 1 1 d . . . . .
F1 F 0.32205(11) -0.15440(11) 0.60582(8) 0.0273(3) Uani 1 1 d . . . . .
F2 F 0.38529(12) -0.27398(10) 0.51841(9) 0.0288(3) Uani 1 1 d . . . . .
F3 F 0.42487(11) -0.09889(10) 0.49999(9) 0.0293(3) Uani 1 1 d . . . . .
F5 F 0.57103(11) 0.34433(11) -0.00789(9) 0.0305(3) Uani 1 1 d . . . . .
F6 F 0.67688(12) 0.28445(12) -0.10550(8) 0.0314(3) Uani 1 1 d . . . . .
F4 F 0.61392(13) 0.17229(11) -0.00701(12) 0.0435(4) Uani 1 1 d . . . . .
O1 O 0.10019(13) -0.25961(12) 0.45685(10) 0.0252(3) Uani 1 1 d . . . . .
O2 O 0.14307(14) -0.06048(11) 0.44023(10) 0.0235(3) Uani 1 1 d . . . . .
O6 O 0.89851(13) 0.22845(12) 0.04695(10) 0.0233(3) Uani 1 1 d . . . . .
O5 O 0.84994(14) 0.42212(11) 0.05385(10) 0.0231(3) Uani 1 1 d . . . . .
O3 O 0.21284(15) -0.19128(12) 0.33667(10) 0.0251(3) Uani 1 1 d . . . . .
O4 O 0.78556(15) 0.28929(12) 0.16470(10) 0.0265(3) Uani 1 1 d . . . . .
N3 N 0.91271(14) 0.47752(12) 0.32490(10) 0.0128(3) Uani 1 1 d . . . . .
N1 N -0.00989(14) 0.07247(12) 0.26791(11) 0.0141(3) Uani 1 1 d . . . . .
N2 N 0.09497(14) -0.01055(12) 0.17711(11) 0.0141(3) Uani 1 1 d . . . . .
N4 N 1.01863(14) 0.57141(12) 0.23331(11) 0.0140(3) Uani 1 1 d . . . . .
C1 C 0.10777(17) 0.05807(14) 0.25381(12) 0.0133(3) Uani 1 1 d . . . . .
C21 C 0.90056(17) 0.54294(14) 0.24762(12) 0.0134(3) Uani 1 1 d . . . . .
C10 C 0.29391(18) 0.23241(14) 0.23569(12) 0.0151(3) Uani 1 1 d . . . . .
C15 C 0.18986(18) 0.28307(15) 0.17672(13) 0.0168(4) Uani 1 1 d . . . . .
H15 H 0.1028 0.2619 0.1794 0.020 Uiso 1 1 calc R U . . .
C31 C 0.70943(17) 0.68929(14) 0.26494(13) 0.0149(3) Uani 1 1 d . . . . .
C34 C 0.6513(2) 0.84484(16) 0.38734(14) 0.0234(4) Uani 1 1 d . . . . .
H34 H 0.6315 0.8990 0.4288 0.028 Uiso 1 1 calc R U . . .
C8 C -0.10336(18) 0.01071(14) 0.19829(13) 0.0149(3) Uani 1 1 d . . . . .
C7 C -0.23884(18) -0.00186(15) 0.18200(14) 0.0193(4) Uani 1 1 d . . . . .
H7 H -0.2838 0.0355 0.2209 0.023 Uiso 1 1 calc R U . . .
C32 C 0.80930(18) 0.75951(15) 0.32099(13) 0.0174(4) Uani 1 1 d . . . . .
H32 H 0.8968 0.7552 0.3167 0.021 Uiso 1 1 calc R U . . .
C13 C 0.3417(2) 0.39805(16) 0.11180(14) 0.0233(4) Uani 1 1 d . . . . .
H13 H 0.3580 0.4552 0.0697 0.028 Uiso 1 1 calc R U . . .
C22 C 0.80390(17) 0.42379(15) 0.35890(13) 0.0161(3) Uani 1 1 d . . . . .
H22A H 0.7425 0.4791 0.3641 0.024 Uiso 1 1 calc R U . . .
H22B H 0.8379 0.3916 0.4224 0.024 Uiso 1 1 calc R U . . .
H22C H 0.7588 0.3649 0.3128 0.024 Uiso 1 1 calc R U . . .
C36 C 0.58101(18) 0.69498(17) 0.27060(14) 0.0205(4) Uani 1 1 d . . . . .
H36 H 0.5137 0.6449 0.2336 0.025 Uiso 1 1 calc R U . . .
C23 C 1.04467(17) 0.46197(14) 0.36186(13) 0.0138(3) Uani 1 1 d . . . . .
C24 C 1.11006(18) 0.40074(14) 0.43973(13) 0.0169(4) Uani 1 1 d . . . . .
H24 H 1.0649 0.3599 0.4798 0.020 Uiso 1 1 calc R U . . .
C28 C 1.11149(17) 0.52213(14) 0.30364(13) 0.0143(3) Uani 1 1 d . . . . .
C3 C -0.03697(17) -0.04251(14) 0.14074(13) 0.0147(3) Uani 1 1 d . . . . .
C27 C 1.24741(18) 0.52568(15) 0.32042(14) 0.0184(4) Uani 1 1 d . . . . .
H27 H 1.2929 0.5676 0.2812 0.022 Uiso 1 1 calc R U . . .
C33 C 0.77983(19) 0.83617(15) 0.38345(14) 0.0202(4) Uani 1 1 d . . . . .
H33 H 0.8479 0.8829 0.4237 0.024 Uiso 1 1 calc R U . . .
C37 C 0.66111(18) 0.27542(16) -0.01556(14) 0.0209(4) Uani 1 1 d . . . . .
C11 C 0.42137(18) 0.26318(17) 0.23264(14) 0.0217(4) Uani 1 1 d . . . . .
H11 H 0.4919 0.2270 0.2720 0.026 Uiso 1 1 calc R U . . .
C2 C 0.20334(18) -0.05093(15) 0.14307(13) 0.0177(4) Uani 1 1 d . . . . .
H2A H 0.2615 0.0124 0.1331 0.027 Uiso 1 1 calc R U . . .
H2B H 0.1686 -0.0923 0.0819 0.027 Uiso 1 1 calc R U . . .
H2C H 0.2523 -0.0998 0.1914 0.027 Uiso 1 1 calc R U . . .
C30 C 1.04800(19) 0.63916(15) 0.15545(13) 0.0189(4) Uani 1 1 d . . . . .
H30A H 1.0794 0.5923 0.1113 0.028 Uiso 1 1 calc R U . . .
H30B H 1.1155 0.6982 0.1830 0.028 Uiso 1 1 calc R U . . .
H30C H 0.9687 0.6724 0.1199 0.028 Uiso 1 1 calc R U . . .
C16 C 0.33601(18) -0.17501(16) 0.51687(14) 0.0185(4) Uani 1 1 d . . . . .
C6 C -0.30398(19) -0.07185(16) 0.10600(15) 0.0228(4) Uani 1 1 d . . . . .
H6 H -0.3964 -0.0834 0.0923 0.027 Uiso 1 1 calc R U . . .
C35 C 0.55182(19) 0.77475(18) 0.33097(15) 0.0246(4) Uani 1 1 d . . . . .
H35 H 0.4639 0.7811 0.3335 0.030 Uiso 1 1 calc R U . . .
C9 C -0.03836(19) 0.13749(16) 0.34577(14) 0.0196(4) Uani 1 1 d . . . . .
H9A H -0.0688 0.0872 0.3907 0.029 Uiso 1 1 calc R U . . .
H9B H -0.1064 0.1876 0.3182 0.029 Uiso 1 1 calc R U . . .
H9C H 0.0411 0.1812 0.3805 0.029 Uiso 1 1 calc R U . . .
C4 C -0.10302(19) -0.11271(15) 0.06346(13) 0.0183(4) Uani 1 1 d . . . . .
H4 H -0.0584 -0.1488 0.0236 0.022 Uiso 1 1 calc R U . . .
C12 C 0.4452(2) 0.34750(18) 0.17139(15) 0.0259(4) Uani 1 1 d . . . . .
H12 H 0.5324 0.3705 0.1703 0.031 Uiso 1 1 calc R U . . .
C14 C 0.2143(2) 0.36468(15) 0.11402(14) 0.0209(4) Uani 1 1 d . . . . .
H14 H 0.1434 0.3981 0.0722 0.025 Uiso 1 1 calc R U . . .
C26 C 1.31192(18) 0.46489(16) 0.39716(14) 0.0210(4) Uani 1 1 d . . . . .
H26 H 1.4044 0.4648 0.4111 0.025 Uiso 1 1 calc R U . . .
C5 C -0.23708(19) -0.12636(15) 0.04849(14) 0.0216(4) Uani 1 1 d . . . . .
H5 H -0.2858 -0.1744 -0.0026 0.026 Uiso 1 1 calc R U . . .
C25 C 1.24455(19) 0.40315(15) 0.45510(14) 0.0201(4) Uani 1 1 d . . . . .
H25 H 1.2928 0.3616 0.5066 0.024 Uiso 1 1 calc R U . . .

loop_
_atom_site_aniso_label
_atom_site_aniso_U_11
_atom_site_aniso_U_22
_atom_site_aniso_U_33
_atom_site_aniso_U_23
_atom_site_aniso_U_13
_atom_site_aniso_U_12
Se2 0.01544(10) 0.01518(10) 0.01184(10) -0.00044(7) 0.00107(7) 0.00166(7)
Se1 0.01597(10) 0.01659(10) 0.01240(10) 0.00207(7) -0.00024(7) -0.00189(7)
S2 0.0151(2) 0.0159(2) 0.0127(2) -0.00253(15) 0.00167(15) 0.00094(15)
S1 0.0149(2) 0.0164(2) 0.0134(2) 0.00396(16) 0.00180(15) -0.00070(16)
F1 0.0231(6) 0.0430(7) 0.0145(6) -0.0019(5) 0.0012(4) 0.0064(5)
F2 0.0253(6) 0.0277(6) 0.0325(7) 0.0021(5) 0.0029(5) 0.0122(5)
F3 0.0176(6) 0.0321(6) 0.0376(7) -0.0044(5) 0.0090(5) -0.0089(5)
F5 0.0195(6) 0.0433(7) 0.0317(7) 0.0040(5) 0.0090(5) 0.0122(5)
F6 0.0245(6) 0.0508(8) 0.0165(6) -0.0056(5) -0.0015(5) 0.0109(5)
F4 0.0281(7) 0.0280(7) 0.0622(10) 0.0046(6) -0.0072(6) -0.0126(5)
O1 0.0175(7) 0.0277(7) 0.0268(8) 0.0106(6) 0.0008(5) -0.0057(5)
O2 0.0260(7) 0.0208(7) 0.0245(7) 0.0057(5) 0.0062(6) 0.0074(5)
O6 0.0176(6) 0.0259(7) 0.0235(7) -0.0087(6) -0.0011(5) 0.0057(5)
O5 0.0261(7) 0.0184(7) 0.0243(7) -0.0034(5) 0.0073(6) -0.0039(5)
O3 0.0347(8) 0.0249(7) 0.0156(7) 0.0016(5) 0.0071(6) -0.0004(6)
O4 0.0388(8) 0.0261(7) 0.0158(7) 0.0014(5) 0.0087(6) 0.0042(6)
N3 0.0142(7) 0.0116(7) 0.0129(7) 0.0002(5) 0.0042(5) -0.0003(5)
N1 0.0158(7) 0.0129(7) 0.0132(7) -0.0002(5) 0.0034(6) 0.0006(5)
N2 0.0164(7) 0.0129(7) 0.0128(7) 0.0000(5) 0.0036(6) 0.0003(6)
N4 0.0164(7) 0.0126(7) 0.0132(7) 0.0003(5) 0.0046(6) 0.0002(5)
C1 0.0158(8) 0.0112(8) 0.0123(8) 0.0026(6) 0.0026(6) -0.0003(6)
C21 0.0161(8) 0.0113(8) 0.0124(8) -0.0015(6) 0.0031(6) 0.0005(6)
C10 0.0184(9) 0.0142(8) 0.0113(8) -0.0002(6) 0.0019(7) -0.0012(7)
C15 0.0158(9) 0.0168(8) 0.0170(9) -0.0020(7) 0.0028(7) -0.0006(7)
C31 0.0178(9) 0.0144(8) 0.0126(8) 0.0022(6) 0.0034(7) 0.0042(7)
C34 0.0333(11) 0.0219(10) 0.0176(10) 0.0017(7) 0.0087(8) 0.0111(8)
C8 0.0185(9) 0.0113(8) 0.0141(9) 0.0024(6) 0.0031(7) -0.0002(6)
C7 0.0173(9) 0.0180(9) 0.0229(10) 0.0040(7) 0.0055(7) 0.0019(7)
C32 0.0156(8) 0.0184(9) 0.0176(9) 0.0019(7) 0.0032(7) 0.0012(7)
C13 0.0330(11) 0.0202(9) 0.0152(9) 0.0001(7) 0.0057(8) -0.0060(8)
C22 0.0166(8) 0.0174(8) 0.0154(9) 0.0017(7) 0.0069(7) -0.0024(7)
C36 0.0157(9) 0.0275(10) 0.0167(9) -0.0002(7) 0.0012(7) 0.0027(7)
C23 0.0165(8) 0.0121(8) 0.0125(8) -0.0040(6) 0.0032(6) 0.0002(6)
C24 0.0224(9) 0.0126(8) 0.0144(9) -0.0016(7) 0.0022(7) 0.0004(7)
C28 0.0169(9) 0.0114(8) 0.0141(9) -0.0023(6) 0.0033(7) 0.0000(6)
C3 0.0165(9) 0.0121(8) 0.0142(9) 0.0036(6) 0.0014(7) 0.0004(6)
C27 0.0174(9) 0.0186(9) 0.0195(9) -0.0043(7) 0.0064(7) -0.0023(7)
C33 0.0268(10) 0.0158(9) 0.0162(9) 0.0004(7) 0.0022(7) 0.0011(7)
C37 0.0156(9) 0.0234(10) 0.0225(10) -0.0007(8) 0.0024(7) 0.0016(7)
C11 0.0157(9) 0.0293(10) 0.0182(10) 0.0024(8) 0.0011(7) 0.0001(7)
C2 0.0194(9) 0.0188(9) 0.0166(9) 0.0004(7) 0.0073(7) 0.0027(7)
C30 0.0229(9) 0.0186(9) 0.0164(9) 0.0041(7) 0.0078(7) -0.0015(7)
C16 0.0159(9) 0.0204(9) 0.0196(9) 0.0000(7) 0.0053(7) 0.0010(7)
C6 0.0165(9) 0.0206(9) 0.0277(11) 0.0061(8) 0.0000(8) -0.0028(7)
C35 0.0190(9) 0.0349(11) 0.0220(10) 0.0025(8) 0.0065(8) 0.0109(8)
C9 0.0232(9) 0.0187(9) 0.0184(9) -0.0039(7) 0.0077(7) 0.0030(7)
C4 0.0247(10) 0.0128(8) 0.0155(9) 0.0009(7) 0.0021(7) -0.0001(7)
C12 0.0216(10) 0.0336(11) 0.0217(10) 0.0005(8) 0.0066(8) -0.0089(8)
C14 0.0267(10) 0.0167(9) 0.0164(9) -0.0003(7) -0.0001(7) 0.0023(7)
C26 0.0162(9) 0.0208(9) 0.0242(10) -0.0066(7) 0.0010(7) 0.0029(7)
C5 0.0252(10) 0.0151(9) 0.0192(10) 0.0008(7) -0.0028(7) -0.0043(7)
C25 0.0232(10) 0.0165(9) 0.0171(9) -0.0024(7) -0.0022(7) 0.0049(7)

loop_
_atom_type_symbol
_atom_type_description
_atom_type_scat_dispersion_real
_atom_type_scat_dispersion_imag
_atom_type_scat_source
C C 0.0181 0.0091 'International Tables Vol C Tables 4.2.6.8 and 6.1.1.4'
H H 0.0000 0.0000 'International Tables Vol C Tables 4.2.6.8 and 6.1.1.4'
F F 0.0727 0.0534 'International Tables Vol C Tables 4.2.6.8 and 6.1.1.4'
N N 0.0311 0.0180 'International Tables Vol C Tables 4.2.6.8 and 6.1.1.4'
O O 0.0492 0.0322 'International Tables Vol C Tables 4.2.6.8 and 6.1.1.4'
S S 0.3331 0.5567 'International Tables Vol C Tables 4.2.6.8 and 6.1.1.4'
Se Se -0.7943 1.1372 'International Tables Vol C Tables 4.2.6.8 and 6.1.1.4'

loop_
_geom_angle_atom_site_label_1
_geom_angle_atom_site_label_2
_geom_angle_atom_site_label_3
_geom_angle
_geom_angle_site_symmetry_1
_geom_angle_site_symmetry_3
_geom_angle_publ_flag
C21 Se2 C31 95.92(7) . . ?
C1 Se1 C10 95.83(7) . . ?
O4 S2 O6 115.26(9) . . ?
O4 S2 O5 114.96(8) . . ?
O6 S2 O5 115.00(9) . . ?
O4 S2 C37 103.80(9) . . ?
O6 S2 C37 102.23(8) . . ?
O5 S2 C37 103.06(9) . . ?
O3 S1 O1 115.15(9) . . ?
O3 S1 O2 115.15(8) . . ?
O1 S1 O2 115.02(9) . . ?
O3 S1 C16 103.53(9) . . ?
O1 S1 C16 102.75(8) . . ?
O2 S1 C16 102.68(8) . . ?
C21 N3 C23 108.38(14) . . ?
C21 N3 C22 125.41(15) . . ?
C23 N3 C22 126.00(15) . . ?
C1 N1 C8 108.60(15) . . ?
C1 N1 C9 126.85(15) . . ?
C8 N1 C9 124.49(15) . . ?
C1 N2 C3 108.37(15) . . ?
C1 N2 C2 125.31(15) . . ?
C3 N2 C2 126.16(15) . . ?
C21 N4 C28 108.44(14) . . ?
C21 N4 C30 127.08(15) . . ?
C28 N4 C30 124.44(15) . . ?
N1 C1 N2 109.59(15) . . ?
N1 C1 Se1 125.81(13) . . ?
N2 C1 Se1 124.61(13) . . ?
N4 C21 N3 109.74(15) . . ?
N4 C21 Se2 125.19(13) . . ?
N3 C21 Se2 125.08(13) . . ?
C11 C10 C15 120.69(17) . . ?
C11 C10 Se1 117.33(14) . . ?
C15 C10 Se1 121.91(13) . . ?
C14 C15 C10 119.41(17) . . ?
C14 C15 H15 120.3 . . ?
C10 C15 H15 120.3 . . ?
C32 C31 C36 120.84(17) . . ?
C32 C31 Se2 121.68(14) . . ?
C36 C31 Se2 117.36(14) . . ?
C35 C34 C33 120.21(18) . . ?
C35 C34 H34 119.9 . . ?
C33 C34 H34 119.9 . . ?
N1 C8 C3 106.91(15) . . ?
N1 C8 C7 130.84(17) . . ?
C3 C8 C7 122.25(17) . . ?
C6 C7 C8 116.11(18) . . ?
C6 C7 H7 121.9 . . ?
C8 C7 H7 121.9 . . ?
C31 C32 C33 119.24(17) . . ?
C31 C32 H32 120.4 . . ?
C33 C32 H32 120.4 . . ?
C14 C13 C12 119.74(18) . . ?
C14 C13 H13 120.1 . . ?
C12 C13 H13 120.1 . . ?
N3 C22 H22A 109.5 . . ?
N3 C22 H22B 109.5 . . ?
H22A C22 H22B 109.5 . . ?
N3 C22 H22C 109.5 . . ?
H22A C22 H22C 109.5 . . ?
H22B C22 H22C 109.5 . . ?
C31 C36 C35 119.46(18) . . ?
C31 C36 H36 120.3 . . ?
C35 C36 H36 120.3 . . ?
N3 C23 C28 106.43(15) . . ?
N3 C23 C24 131.88(17) . . ?
C28 C23 C24 121.69(17) . . ?
C25 C24 C23 116.07(17) . . ?
C25 C24 H24 122.0 . . ?
C23 C24 H24 122.0 . . ?
N4 C28 C23 107.01(15) . . ?
N4 C28 C27 131.00(17) . . ?
C23 C28 C27 121.99(17) . . ?
N2 C3 C8 106.52(15) . . ?
N2 C3 C4 131.88(17) . . ?
C8 C3 C4 121.60(17) . . ?
C26 C27 C28 116.29(17) . . ?
C26 C27 H27 121.9 . . ?
C28 C27 H27 121.9 . . ?
C34 C33 C32 120.30(18) . . ?
C34 C33 H33 119.8 . . ?
C32 C33 H33 119.8 . . ?
F4 C37 F5 108.34(16) . . ?
F4 C37 F6 107.16(17) . . ?
F5 C37 F6 107.01(15) . . ?
F4 C37 S2 111.37(13) . . ?
F5 C37 S2 112.42(14) . . ?
F6 C37 S2 110.30(13) . . ?
C10 C11 C12 119.45(18) . . ?
C10 C11 H11 120.3 . . ?
C12 C11 H11 120.3 . . ?
N2 C2 H2A 109.5 . . ?
N2 C2 H2B 109.5 . . ?
H2A C2 H2B 109.5 . . ?
N2 C2 H2C 109.5 . . ?
H2A C2 H2C 109.5 . . ?
H2B C2 H2C 109.5 . . ?
N4 C30 H30A 109.5 . . ?
N4 C30 H30B 109.5 . . ?
H30A C30 H30B 109.5 . . ?
N4 C30 H30C 109.5 . . ?
H30A C30 H30C 109.5 . . ?
H30B C30 H30C 109.5 . . ?
F3 C16 F2 107.56(15) . . ?
F3 C16 F1 107.35(15) . . ?
F2 C16 F1 107.31(15) . . ?
F3 C16 S1 111.61(13) . . ?
F2 C16 S1 112.04(13) . . ?
F1 C16 S1 110.73(12) . . ?
C7 C6 C5 121.69(18) . . ?
C7 C6 H6 119.2 . . ?
C5 C6 H6 119.2 . . ?
C34 C35 C36 119.87(18) . . ?
C34 C35 H35 120.1 . . ?
C36 C35 H35 120.1 . . ?
N1 C9 H9A 109.5 . . ?
N1 C9 H9B 109.5 . . ?
H9A C9 H9B 109.5 . . ?
N1 C9 H9C 109.5 . . ?
H9A C9 H9C 109.5 . . ?
H9B C9 H9C 109.5 . . ?
C5 C4 C3 115.99(18) . . ?
C5 C4 H4 122.0 . . ?
C3 C4 H4 122.0 . . ?
C13 C12 C11 120.19(18) . . ?
C13 C12 H12 119.9 . . ?
C11 C12 H12 119.9 . . ?
C15 C14 C13 120.49(18) . . ?
C15 C14 H14 119.8 . . ?
C13 C14 H14 119.8 . . ?
C27 C26 C25 121.76(17) . . ?
C27 C26 H26 119.1 . . ?
C25 C26 H26 119.1 . . ?
C4 C5 C6 122.35(17) . . ?
C4 C5 H5 118.8 . . ?
C6 C5 H5 118.8 . . ?
C24 C25 C26 122.18(17) . . ?
C24 C25 H25 118.9 . . ?
C26 C25 H25 118.9 . . ?

loop_
_geom_bond_atom_site_label_1
_geom_bond_atom_site_label_2
_geom_bond_distance
_geom_bond_site_symmetry_2
_geom_bond_publ_flag
Se2 C21 1.8909(17) . ?
Se2 C31 1.9292(18) . ?
Se1 C1 1.8880(17) . ?
Se1 C10 1.9331(17) . ?
S2 O4 1.4419(14) . ?
S2 O6 1.4426(14) . ?
S2 O5 1.4457(14) . ?
S2 C37 1.8263(19) . ?
S1 O3 1.4434(14) . ?
S1 O1 1.4438(14) . ?
S1 O2 1.4440(14) . ?
S1 C16 1.8266(19) . ?
F1 C16 1.341(2) . ?
F2 C16 1.335(2) . ?
F3 C16 1.333(2) . ?
F5 C37 1.335(2) . ?
F6 C37 1.340(2) . ?
F4 C37 1.325(2) . ?
N3 C21 1.343(2) . ?
N3 C23 1.393(2) . ?
N3 C22 1.469(2) . ?
N1 C1 1.335(2) . ?
N1 C8 1.388(2) . ?
N1 C9 1.465(2) . ?
N2 C1 1.347(2) . ?
N2 C3 1.390(2) . ?
N2 C2 1.467(2) . ?
N4 C21 1.339(2) . ?
N4 C28 1.386(2) . ?
N4 C30 1.463(2) . ?
C10 C11 1.386(3) . ?
C10 C15 1.390(3) . ?
C15 C14 1.385(3) . ?
C15 H15 0.9500 . ?
C31 C32 1.388(3) . ?
C31 C36 1.390(3) . ?
C34 C35 1.386(3) . ?
C34 C33 1.389(3) . ?
C34 H34 0.9500 . ?
C8 C3 1.392(3) . ?
C8 C7 1.393(3) . ?
C7 C6 1.382(3) . ?
C7 H7 0.9500 . ?
C32 C33 1.389(3) . ?
C32 H32 0.9500 . ?
C13 C14 1.389(3) . ?
C13 C12 1.389(3) . ?
C13 H13 0.9500 . ?
C22 H22A 0.9800 . ?
C22 H22B 0.9800 . ?
C22 H22C 0.9800 . ?
C36 C35 1.393(3) . ?
C36 H36 0.9500 . ?
C23 C28 1.393(2) . ?
C23 C24 1.397(3) . ?
C24 C25 1.385(3) . ?
C24 H24 0.9500 . ?
C28 C27 1.398(3) . ?
C3 C4 1.398(3) . ?
C27 C26 1.380(3) . ?
C27 H27 0.9500 . ?
C33 H33 0.9500 . ?
C11 C12 1.392(3) . ?
C11 H11 0.9500 . ?
C2 H2A 0.9800 . ?
C2 H2B 0.9800 . ?
C2 H2C 0.9800 . ?
C30 H30A 0.9800 . ?
C30 H30B 0.9800 . ?
C30 H30C 0.9800 . ?
C6 C5 1.403(3) . ?
C6 H6 0.9500 . ?
C35 H35 0.9500 . ?
C9 H9A 0.9800 . ?
C9 H9B 0.9800 . ?
C9 H9C 0.9800 . ?
C4 C5 1.381(3) . ?
C4 H4 0.9500 . ?
C12 H12 0.9500 . ?
C14 H14 0.9500 . ?
C26 C25 1.404(3) . ?
C26 H26 0.9500 . ?
C5 H5 0.9500 . ?
C25 H25 0.9500 . ?

loop_
_geom_torsion_atom_site_label_1
_geom_torsion_atom_site_label_2
_geom_torsion_atom_site_label_3
_geom_torsion_atom_site_label_4
_geom_torsion
_geom_torsion_site_symmetry_1
_geom_torsion_site_symmetry_2
_geom_torsion_site_symmetry_3
_geom_torsion_site_symmetry_4
_geom_torsion_publ_flag
C8 N1 C1 N2 0.29(19) . . . . ?
C9 N1 C1 N2 177.54(16) . . . . ?
C8 N1 C1 Se1 -179.52(12) . . . . ?
C9 N1 C1 Se1 -2.3(3) . . . . ?
C3 N2 C1 N1 -0.54(19) . . . . ?
C2 N2 C1 N1 -176.23(15) . . . . ?
C3 N2 C1 Se1 179.27(12) . . . . ?
C2 N2 C1 Se1 3.6(2) . . . . ?
C10 Se1 C1 N1 -104.88(15) . . . . ?
C10 Se1 C1 N2 75.33(15) . . . . ?
C28 N4 C21 N3 0.36(19) . . . . ?
C30 N4 C21 N3 178.18(16) . . . . ?
C28 N4 C21 Se2 -179.38(12) . . . . ?
C30 N4 C21 Se2 -1.6(3) . . . . ?
C23 N3 C21 N4 -0.59(19) . . . . ?
C22 N3 C21 N4 -175.62(15) . . . . ?
C23 N3 C21 Se2 179.16(12) . . . . ?
C22 N3 C21 Se2 4.1(2) . . . . ?
C31 Se2 C21 N4 -108.24(15) . . . . ?
C31 Se2 C21 N3 72.05(15) . . . . ?
C11 C10 C15 C14 0.3(3) . . . . ?
Se1 C10 C15 C14 177.15(14) . . . . ?
C1 N1 C8 C3 0.07(19) . . . . ?
C9 N1 C8 C3 -177.25(15) . . . . ?
C1 N1 C8 C7 -179.84(18) . . . . ?
C9 N1 C8 C7 2.8(3) . . . . ?
N1 C8 C7 C6 -179.13(17) . . . . ?
C3 C8 C7 C6 1.0(3) . . . . ?
C36 C31 C32 C33 0.1(3) . . . . ?
Se2 C31 C32 C33 175.84(13) . . . . ?
C32 C31 C36 C35 2.2(3) . . . . ?
Se2 C31 C36 C35 -173.80(15) . . . . ?
C21 N3 C23 C28 0.58(19) . . . . ?
C22 N3 C23 C28 175.57(16) . . . . ?
C21 N3 C23 C24 -178.97(18) . . . . ?
C22 N3 C23 C24 -4.0(3) . . . . ?
N3 C23 C24 C25 179.21(17) . . . . ?
C28 C23 C24 C25 -0.3(3) . . . . ?
C21 N4 C28 C23 0.00(19) . . . . ?
C30 N4 C28 C23 -177.88(16) . . . . ?
C21 N4 C28 C27 180.00(18) . . . . ?
C30 N4 C28 C27 2.1(3) . . . . ?
N3 C23 C28 N4 -0.35(18) . . . . ?
C24 C23 C28 N4 179.25(15) . . . . ?
N3 C23 C28 C27 179.66(16) . . . . ?
C24 C23 C28 C27 -0.7(3) . . . . ?
C1 N2 C3 C8 0.57(18) . . . . ?
C2 N2 C3 C8 176.21(16) . . . . ?
C1 N2 C3 C4 -179.31(18) . . . . ?
C2 N2 C3 C4 -3.7(3) . . . . ?
N1 C8 C3 N2 -0.39(18) . . . . ?
C7 C8 C3 N2 179.53(16) . . . . ?
N1 C8 C3 C4 179.51(15) . . . . ?
C7 C8 C3 C4 -0.6(3) . . . . ?
N4 C28 C27 C26 -179.08(18) . . . . ?
C23 C28 C27 C26 0.9(3) . . . . ?
C35 C34 C33 C32 1.9(3) . . . . ?
C31 C32 C33 C34 -2.1(3) . . . . ?
O4 S2 C37 F4 -58.52(16) . . . . ?
O6 S2 C37 F4 61.66(16) . . . . ?
O5 S2 C37 F4 -178.72(14) . . . . ?
O4 S2 C37 F5 63.28(15) . . . . ?
O6 S2 C37 F5 -176.53(14) . . . . ?
O5 S2 C37 F5 -56.92(15) . . . . ?
O4 S2 C37 F6 -177.38(13) . . . . ?
O6 S2 C37 F6 -57.19(15) . . . . ?
O5 S2 C37 F6 62.42(15) . . . . ?
C15 C10 C11 C12 1.5(3) . . . . ?
Se1 C10 C11 C12 -175.46(15) . . . . ?
O3 S1 C16 F3 58.76(15) . . . . ?
O1 S1 C16 F3 178.92(13) . . . . ?
O2 S1 C16 F3 -61.38(14) . . . . ?
O3 S1 C16 F2 -61.94(14) . . . . ?
O1 S1 C16 F2 58.23(15) . . . . ?
O2 S1 C16 F2 177.92(13) . . . . ?
O3 S1 C16 F1 178.30(13) . . . . ?
O1 S1 C16 F1 -61.54(15) . . . . ?
O2 S1 C16 F1 58.16(14) . . . . ?
C8 C7 C6 C5 -0.4(3) . . . . ?
C33 C34 C35 C36 0.3(3) . . . . ?
C31 C36 C35 C34 -2.3(3) . . . . ?
N2 C3 C4 C5 179.41(17) . . . . ?
C8 C3 C4 C5 -0.5(3) . . . . ?
C14 C13 C12 C11 0.4(3) . . . . ?
C10 C11 C12 C13 -1.9(3) . . . . ?
C10 C15 C14 C13 -1.8(3) . . . . ?
C12 C13 C14 C15 1.4(3) . . . . ?
C28 C27 C26 C25 -0.1(3) . . . . ?
C3 C4 C5 C6 1.1(3) . . . . ?
C7 C6 C5 C4 -0.7(3) . . . . ?
C23 C24 C25 C26 1.1(3) . . . . ?
C27 C26 C25 C24 -0.9(3) . . . . ?
